data_7038826
loop_
_publ_author_name
'Bugenhagen, B. E. C.'
'Prosenc, M. H.'

_publ_section_title
;
 Direct C-C coupling of two Ni-salphen complexes to yield
 dinickel-disalphen complexes with symmetric and non-symmetric
 substitution-patterns.
;
_journal_issue 17
_journal_name_full 'Dalton transactions (Cambridge, England : 2003)'
_journal_page_first 7460
_journal_page_last 7468
_journal_paper_doi 10.1039/c5dt04612b
_journal_volume 45
_journal_year 2016
_chemical_formula_moiety 'C H Cl3, C24 H21 Br N2 Ni O2'
_chemical_formula_sum 'C25 H22 Br Cl3 N2 Ni O2'
_chemical_formula_weight 627.41
_chemical_name_common tbu-br-salph-ni
_chemical_name_systematic N-(5-tert-Butylsalicyliden)-N'-(5-bromsalicyliden)-phenylendiaminatonickel(II)
_space_group_crystal_system triclinic
_space_group_IT_number 2
_space_group_name_Hall '-P 1'
_space_group_name_H-M_alt 'P -1'
_symmetry_space_group_name_Hall '-P 1'
_symmetry_space_group_name_H-M 'P -1'
_atom_sites_solution_hydrogens geom
_atom_sites_solution_primary direct
_audit_creation_date 2015-03-13
_audit_creation_method
;
Olex2 1.2
(compiled 2015.01.26 svn.r3151 for OlexSys, GUI svn.r4998)
;
_audit_update_record
;
2015-03-13 deposited with the CCDC.
2016-03-16 downloaded from the CCDC.
;
_cell_angle_alpha 84.5060(10)
_cell_angle_beta 76.2050(10)
_cell_angle_gamma 76.1030(10)
_cell_formula_units_Z 8
_cell_length_a 13.3441(2)
_cell_length_b 17.1747(3)
_cell_length_c 23.5777(4)
_cell_measurement_reflns_used 9277
_cell_measurement_temperature 100(2)
_cell_measurement_theta_max 26.64
_cell_measurement_theta_min 2.29
_cell_volume 5089.85(15)
_computing_cell_refinement 'SAINT v7.60A (Bruker, 2009)'
_computing_data_reduction 'SAINT v7.60A (Bruker, 2009)'
_computing_molecular_graphics 'Olex2 (Dolomanov et al., 2009)'
_computing_publication_material 'Olex2 (Dolomanov et al., 2009)'
_computing_structure_refinement 'ShelXL (Sheldrick, 2008)'
_computing_structure_solution 'ShelXS (Sheldrick, 2008)'
_diffrn_ambient_temperature 100.15
_diffrn_measured_fraction_theta_full 0.999
_diffrn_measured_fraction_theta_max 0.989
_diffrn_measurement_device_type 'Bruker APEX-II CCD'
_diffrn_measurement_method '\f and \w scans'
_diffrn_radiation_type MoK\a
_diffrn_radiation_wavelength 0.71073
_diffrn_reflns_av_R_equivalents 0.0769
_diffrn_reflns_av_unetI/netI 0.0602
_diffrn_reflns_Laue_measured_fraction_full 0.999
_diffrn_reflns_Laue_measured_fraction_max 0.989
_diffrn_reflns_limit_h_max 17
_diffrn_reflns_limit_h_min -17
_diffrn_reflns_limit_k_max 22
_diffrn_reflns_limit_k_min -22
_diffrn_reflns_limit_l_max 30
_diffrn_reflns_limit_l_min -30
_diffrn_reflns_number 105227
_diffrn_reflns_point_group_measured_fraction_full 0.999
_diffrn_reflns_point_group_measured_fraction_max 0.989
_diffrn_reflns_theta_full 25.242
_diffrn_reflns_theta_max 27.400
_diffrn_reflns_theta_min 1.780
_diffrn_standards_number 0
_exptl_absorpt_coefficient_mu 2.673
_exptl_absorpt_correction_T_max 0.4302
_exptl_absorpt_correction_T_min 0.3928
_exptl_absorpt_correction_type multi-scan
_exptl_absorpt_process_details
;
SADABS-2013/2 (Bruker,2013) was used for absorption correction.
wR2(int) was 0.0713 before and 0.0509 after correction.
The Ratio of minimum to maximum transmission is 0.9131.
The \l/2 correction factor is 0.0000.
;
_exptl_crystal_colour red
_exptl_crystal_density_diffrn 1.638
_exptl_crystal_description block
_exptl_crystal_F_000 2528
_exptl_crystal_recrystallization_method 'Re-crystallisation from solvent: Chloroform'
_exptl_crystal_size_max 0.117
_exptl_crystal_size_mid 0.088
_exptl_crystal_size_min 0.082
_refine_diff_density_max 1.142
_refine_diff_density_min -0.598
_refine_diff_density_rms 0.094
_refine_ls_extinction_method none
_refine_ls_goodness_of_fit_ref 1.011
_refine_ls_hydrogen_treatment constr
_refine_ls_matrix_type full
_refine_ls_number_parameters 1237
_refine_ls_number_reflns 22932
_refine_ls_number_restraints 0
_refine_ls_restrained_S_all 1.011
_refine_ls_R_factor_all 0.0796
_refine_ls_R_factor_gt 0.0410
_refine_ls_shift/su_max 0.001
_refine_ls_shift/su_mean 0.000
_refine_ls_structure_factor_coef Fsqd
_refine_ls_weighting_details 'w=1/[\s^2^(Fo^2^)+(0.0357P)^2^+2.6217P] where P=(Fo^2^+2Fc^2^)/3'
_refine_ls_weighting_scheme calc
_refine_ls_wR_factor_gt 0.0774
_refine_ls_wR_factor_ref 0.0903
_reflns_Friedel_coverage 0.000
_reflns_number_gt 15397
_reflns_number_total 22932
_reflns_threshold_expression 'I > 2\s(I)'
_cod_data_source_file c5dt04612b2.cif
_cod_data_source_block tbu-br-salph-ni_bb67
_cod_depositor_comments 'Adding full bibliography for 7038824--7038828.cif.'
_cod_database_code 7038826
_publcif_datablock.id {40dc6cc2-48f2-4ac5-bd49-d120d744e783}

_shelxl_version_number 2013-4
_shelx_space_group_comment
;
The symmetry employed for this shelxl refinement is uniquely defined
by the following loop, which should always be used as a source of
symmetry information in preference to the above space-group names.
They are only intended as comments.
;

loop_
_space_group_symop_operation_xyz
'x, y, z'
'-x, -y, -z'

loop_
_atom_site_label
_atom_site_type_symbol
_atom_site_fract_x
_atom_site_fract_y
_atom_site_fract_z
_atom_site_U_iso_or_equiv
_atom_site_adp_type
_atom_site_occupancy
_atom_site_site_symmetry_order
_atom_site_calc_flag
_atom_site_refinement_flags_posn
C21S C 0.1773(3) 0.4480(2) 0.93752(16) 0.0297(9) Uani 1 1 d .
H21S H 0.2325 0.4250 0.9029 0.036 Uiso 1 1 calc R
Cl22 Cl 0.05704(9) 0.48883(6) 0.91600(5) 0.0416(3) Uani 1 1 d .
Cl21 Cl 0.21850(10) 0.52391(7) 0.96483(5) 0.0471(3) Uani 1 1 d .
Cl23 Cl 0.15981(7) 0.37088(5) 0.99218(4) 0.0305(2) Uani 1 1 d .
C11S C 0.6631(3) 0.1129(2) 0.57174(18) 0.0402(11) Uani 1 1 d .
H11S H 0.6125 0.1469 0.6032 0.048 Uiso 1 1 calc R
Cl13 Cl 0.58984(10) 0.07489(8) 0.53198(5) 0.0555(3) Uani 1 1 d .
Cl12 Cl 0.74376(11) 0.03345(7) 0.60456(6) 0.0619(4) Uani 1 1 d .
Cl11 Cl 0.73965(10) 0.17265(6) 0.52509(5) 0.0490(3) Uani 1 1 d .
C1S C 0.4405(3) 0.7014(2) 0.66853(15) 0.0221(8) Uani 1 1 d .
H1S H 0.4228 0.6655 0.6432 0.026 Uiso 1 1 calc R
Cl1S Cl 0.48757(9) 0.77960(6) 0.62447(5) 0.0412(3) Uani 1 1 d .
Cl2S Cl 0.53863(7) 0.64435(5) 0.70419(4) 0.0291(2) Uani 1 1 d .
Cl3S Cl 0.32585(7) 0.74062(6) 0.72101(4) 0.0359(2) Uani 1 1 d .
C31S C 0.4393(3) 0.8596(2) 0.83532(16) 0.0255(8) Uani 1 1 d .
H31S H 0.4567 0.8954 0.8608 0.031 Uiso 1 1 calc R
Cl33 Cl 0.39480(9) 0.78041(6) 0.87872(5) 0.0454(3) Uani 1 1 d .
Cl31 Cl 0.34067(7) 0.91612(5) 0.80032(4) 0.0279(2) Uani 1 1 d .
Cl32 Cl 0.55462(8) 0.82165(6) 0.78172(4) 0.0356(2) Uani 1 1 d .
C8B C 0.3485(3) 0.42916(19) 0.71742(13) 0.0158(7) Uani 1 1 d .
C7B C 0.5345(3) 0.4113(2) 0.70090(14) 0.0179(7) Uani 1 1 d .
H7B H 0.5208 0.4664 0.7093 0.021 Uiso 1 1 calc R
C9B C 0.3204(3) 0.5102(2) 0.73012(14) 0.0204(7) Uani 1 1 d .
H9B H 0.3735 0.5394 0.7275 0.025 Uiso 1 1 calc R
C14B C 0.2471(3) 0.2625(2) 0.69560(13) 0.0190(7) Uani 1 1 d .
H14B H 0.1738 0.2872 0.7018 0.023 Uiso 1 1 calc R
C11B C 0.1366(3) 0.5047(2) 0.75094(15) 0.0227(8) Uani 1 1 d .
H11B H 0.0641 0.5308 0.7629 0.027 Uiso 1 1 calc R
C4B C 0.8240(3) 0.3686(2) 0.68190(15) 0.0246(8) Uani 1 1 d .
C5B C 0.7197(3) 0.4085(2) 0.69265(14) 0.0227(8) Uani 1 1 d .
H5B H 0.7000 0.4631 0.7030 0.027 Uiso 1 1 calc R
C12B C 0.1636(3) 0.4248(2) 0.73814(14) 0.0205(7) Uani 1 1 d .
H12B H 0.1101 0.3956 0.7417 0.025 Uiso 1 1 calc R
C1B C 0.6708(3) 0.2864(2) 0.67203(14) 0.0219(8) Uani 1 1 d .
C13B C 0.2702(3) 0.38711(19) 0.71983(14) 0.0163(7) Uani 1 1 d .
C3B C 0.8545(3) 0.2885(2) 0.66661(16) 0.0285(9) Uani 1 1 d .
H3B H 0.9271 0.2617 0.6598 0.034 Uiso 1 1 calc R
C16B C 0.1986(3) 0.1438(2) 0.67228(14) 0.0231(8) Uani 1 1 d .
H16B H 0.1278 0.1743 0.6772 0.028 Uiso 1 1 calc R
C10B C 0.2142(3) 0.5478(2) 0.74660(15) 0.0238(8) Uani 1 1 d .
H10B H 0.1944 0.6032 0.7549 0.029 Uiso 1 1 calc R
C20B C 0.3847(3) 0.1390(2) 0.67168(14) 0.0226(8) Uani 1 1 d .
C6B C 0.6421(3) 0.3681(2) 0.68821(14) 0.0194(7) Uani 1 1 d .
C24B C 0.1233(4) -0.0410(2) 0.69541(17) 0.0385(10) Uani 1 1 d .
H24A H 0.0937 -0.0159 0.7332 0.058 Uiso 1 1 calc GR
H24B H 0.1920 -0.0772 0.6961 0.058 Uiso 1 1 calc GR
H24C H 0.0748 -0.0715 0.6878 0.058 Uiso 1 1 calc GR
C17B C 0.2202(3) 0.0647(2) 0.65860(15) 0.0264(8) Uani 1 1 d .
C2B C 0.7807(3) 0.2486(2) 0.66132(15) 0.0270(8) Uani 1 1 d .
H2B H 0.8029 0.1943 0.6502 0.032 Uiso 1 1 calc R
C19B C 0.4050(3) 0.0556(2) 0.66164(15) 0.0272(8) Uani 1 1 d .
H19B H 0.4745 0.0234 0.6592 0.033 Uiso 1 1 calc R
C18B C 0.3258(3) 0.0211(2) 0.65550(16) 0.0305(9) Uani 1 1 d .
H18B H 0.3426 -0.0347 0.6488 0.037 Uiso 1 1 calc R
C21B C 0.1372(3) 0.0218(2) 0.64881(16) 0.0294(9) Uani 1 1 d .
C15B C 0.2780(3) 0.1818(2) 0.67932(15) 0.0222(8) Uani 1 1 d .
C23B C 0.1774(4) -0.0167(3) 0.58851(17) 0.0422(11) Uani 1 1 d .
H23A H 0.1254 -0.0446 0.5819 0.063 Uiso 1 1 calc GR
H23B H 0.2451 -0.0551 0.5876 0.063 Uiso 1 1 calc GR
H23C H 0.1870 0.0253 0.5578 0.063 Uiso 1 1 calc GR
C22B C 0.0309(3) 0.0813(2) 0.64838(18) 0.0362(10) Uani 1 1 d .
H22A H 0.0039 0.1071 0.6860 0.054 Uiso 1 1 calc GR
H22B H -0.0202 0.0525 0.6419 0.054 Uiso 1 1 calc GR
H22C H 0.0412 0.1223 0.6170 0.054 Uiso 1 1 calc GR
N1B N 0.4537(2) 0.38129(16) 0.70188(11) 0.0164(6) Uani 1 1 d .
N2B N 0.3100(2) 0.30608(16) 0.70291(11) 0.0183(6) Uani 1 1 d .
O2B O 0.46394(19) 0.17072(13) 0.67302(10) 0.0231(5) Uani 1 1 d .
O1B O 0.60355(18) 0.24544(13) 0.66664(10) 0.0227(5) Uani 1 1 d .
Ni1B Ni 0.45747(3) 0.27602(2) 0.68662(2) 0.01741(10) Uani 1 1 d .
Br1B Br 0.92924(3) 0.42325(3) 0.68858(2) 0.03400(10) Uani 1 1 d .
C1 C 0.6038(2) 0.51801(19) 0.56922(14) 0.0159(7) Uani 1 1 d .
C6 C 0.6357(2) 0.43719(19) 0.55225(13) 0.0154(7) Uani 1 1 d .
C20 C 0.2131(2) 0.65757(19) 0.60677(13) 0.0161(7) Uani 1 1 d .
C7 C 0.5605(2) 0.39204(19) 0.54887(13) 0.0157(7) Uani 1 1 d .
H7 H 0.5873 0.3383 0.5369 0.019 Uiso 1 1 calc R
C5 C 0.7441(2) 0.3976(2) 0.53972(14) 0.0179(7) Uani 1 1 d .
H5 H 0.7647 0.3431 0.5290 0.021 Uiso 1 1 calc R
C2 C 0.6855(3) 0.5575(2) 0.57096(13) 0.0172(7) Uani 1 1 d .
H2 H 0.6670 0.6123 0.5808 0.021 Uiso 1 1 calc R
C16 C 0.0272(3) 0.6500(2) 0.61935(14) 0.0196(7) Uani 1 1 d .
H16 H -0.0228 0.6176 0.6231 0.023 Uiso 1 1 calc R
C4 C 0.8185(3) 0.4378(2) 0.54305(14) 0.0185(7) Uani 1 1 d .
C14 C 0.1663(2) 0.52813(19) 0.60091(14) 0.0166(7) Uani 1 1 d .
H14 H 0.1107 0.5011 0.6044 0.020 Uiso 1 1 calc R
C19 C 0.1748(3) 0.7416(2) 0.61126(14) 0.0204(7) Uani 1 1 d .
H19 H 0.2235 0.7746 0.6094 0.025 Uiso 1 1 calc R
C13 C 0.2830(3) 0.40370(19) 0.57272(13) 0.0161(7) Uani 1 1 d .
C9 C 0.4224(3) 0.2892(2) 0.53740(15) 0.0207(7) Uani 1 1 d .
H9 H 0.4955 0.2646 0.5258 0.025 Uiso 1 1 calc R
C3 C 0.7899(3) 0.5183(2) 0.55880(14) 0.0183(7) Uani 1 1 d .
H3 H 0.8429 0.5455 0.5610 0.022 Uiso 1 1 calc R
C18 C 0.0690(3) 0.7763(2) 0.61823(15) 0.0210(7) Uani 1 1 d .
H18 H 0.0468 0.8330 0.6203 0.025 Uiso 1 1 calc R
C12 C 0.2075(3) 0.36120(19) 0.57162(14) 0.0174(7) Uani 1 1 d .
H12 H 0.1343 0.3853 0.5839 0.021 Uiso 1 1 calc R
C11 C 0.2391(3) 0.2835(2) 0.55257(15) 0.0209(7) Uani 1 1 d .
H11 H 0.1875 0.2545 0.5511 0.025 Uiso 1 1 calc R
C10 C 0.3464(3) 0.2476(2) 0.53559(15) 0.0230(8) Uani 1 1 d .
H10 H 0.3675 0.1942 0.5227 0.028 Uiso 1 1 calc R
C15 C 0.1371(2) 0.61190(19) 0.61071(13) 0.0157(7) Uani 1 1 d .
C17 C -0.0086(3) 0.7312(2) 0.62243(14) 0.0198(7) Uani 1 1 d .
C21 C -0.1250(3) 0.7748(2) 0.62546(17) 0.0262(8) Uani 1 1 d .
C22 C -0.1957(3) 0.7151(2) 0.6311(2) 0.0466(12) Uani 1 1 d .
H22D H -0.1910 0.6808 0.6665 0.070 Uiso 1 1 calc GR
H22E H -0.1722 0.6818 0.5968 0.070 Uiso 1 1 calc GR
H22F H -0.2692 0.7445 0.6336 0.070 Uiso 1 1 calc GR
C24 C -0.1290(3) 0.8233(3) 0.56667(18) 0.0404(11) Uani 1 1 d .
H24D H -0.1017 0.7867 0.5343 0.061 Uiso 1 1 calc GR
H24E H -0.0854 0.8630 0.5620 0.061 Uiso 1 1 calc GR
H24F H -0.2023 0.8509 0.5666 0.061 Uiso 1 1 calc GR
C23 C -0.1666(3) 0.8314(2) 0.67531(17) 0.0347(10) Uani 1 1 d .
H23D H -0.1207 0.8693 0.6716 0.052 Uiso 1 1 calc GR
H23E H -0.1675 0.8006 0.7126 0.052 Uiso 1 1 calc GR
H23F H -0.2387 0.8612 0.6741 0.052 Uiso 1 1 calc GR
N2 N 0.2630(2) 0.48538(15) 0.58750(11) 0.0146(6) Uani 1 1 d .
N1 N 0.4582(2) 0.41864(15) 0.56082(11) 0.0144(6) Uani 1 1 d .
O1 O 0.50563(17) 0.55813(13) 0.58192(9) 0.0169(5) Uani 1 1 d .
O2 O 0.31539(16) 0.62691(13) 0.59869(9) 0.0163(5) Uani 1 1 d .
C8 C 0.3904(2) 0.36756(19) 0.55640(14) 0.0155(7) Uani 1 1 d .
Ni1 Ni 0.38523(3) 0.52200(2) 0.58252(2) 0.01384(9) Uani 1 1 d .
Br1 Br 0.96441(3) 0.38494(2) 0.52613(2) 0.02325(8) Uani 1 1 d .
C23D C 1.0473(3) -0.2948(2) 0.87759(16) 0.0279(8) Uani 1 1 d .
H23G H 1.0042 -0.3324 0.8744 0.042 Uiso 1 1 calc GR
H23H H 1.0359 -0.2825 0.9187 0.042 Uiso 1 1 calc GR
H23I H 1.1222 -0.3192 0.8625 0.042 Uiso 1 1 calc GR
C15D C 0.7525(2) -0.06266(19) 0.89916(14) 0.0158(7) Uani 1 1 d .
C1D C 0.2867(3) 0.0345(2) 0.94293(13) 0.0166(7) Uani 1 1 d .
C12D C 0.6859(3) 0.1839(2) 0.94795(15) 0.0206(7) Uani 1 1 d .
H12D H 0.7587 0.1578 0.9390 0.025 Uiso 1 1 calc R
C20D C 0.6751(3) -0.10668(19) 0.89969(14) 0.0172(7) Uani 1 1 d .
C2D C 0.2052(3) -0.0036(2) 0.94004(14) 0.0204(7) Uani 1 1 d .
H2D H 0.2231 -0.0582 0.9297 0.025 Uiso 1 1 calc R
C7D C 0.3316(3) 0.1592(2) 0.96451(14) 0.0179(7) Uani 1 1 d .
H7D H 0.3055 0.2135 0.9754 0.021 Uiso 1 1 calc R
C14D C 0.7248(2) 0.01793(19) 0.91563(14) 0.0174(7) Uani 1 1 d .
H14D H 0.7810 0.0432 0.9153 0.021 Uiso 1 1 calc R
C16D C 0.8617(3) -0.09990(19) 0.88162(14) 0.0168(7) Uani 1 1 d .
H16D H 0.9124 -0.0691 0.8808 0.020 Uiso 1 1 calc R
C13D C 0.6092(2) 0.14211(19) 0.94651(13) 0.0152(7) Uani 1 1 d .
C5D C 0.1488(3) 0.1550(2) 0.97314(14) 0.0197(7) Uani 1 1 d .
H5D H 0.1286 0.2090 0.9849 0.024 Uiso 1 1 calc R
C4D C 0.0737(3) 0.1161(2) 0.96882(14) 0.0220(8) Uani 1 1 d .
C8D C 0.5022(2) 0.1806(2) 0.95974(13) 0.0161(7) Uani 1 1 d .
C9D C 0.4720(3) 0.2612(2) 0.97452(14) 0.0191(7) Uani 1 1 d .
H9D H 0.3993 0.2877 0.9835 0.023 Uiso 1 1 calc R
C3D C 0.1006(3) 0.0365(2) 0.95192(14) 0.0222(8) Uani 1 1 d .
H3D H 0.0471 0.0105 0.9487 0.027 Uiso 1 1 calc R
C10D C 0.5489(3) 0.3019(2) 0.97591(15) 0.0226(8) Uani 1 1 d .
H10D H 0.5288 0.3566 0.9861 0.027 Uiso 1 1 calc R
C11D C 0.6556(3) 0.2634(2) 0.96240(15) 0.0217(8) Uani 1 1 d .
H11D H 0.7080 0.2920 0.9632 0.026 Uiso 1 1 calc R
C21D C 1.0155(3) -0.21799(19) 0.84224(14) 0.0190(7) Uani 1 1 d .
C6D C 0.2569(2) 0.1153(2) 0.96010(14) 0.0167(7) Uani 1 1 d .
C19D C 0.7121(3) -0.1884(2) 0.88618(15) 0.0204(7) Uani 1 1 d .
H19D H 0.6625 -0.2208 0.8886 0.025 Uiso 1 1 calc R
C17D C 0.8968(3) -0.1779(2) 0.86592(14) 0.0183(7) Uani 1 1 d .
C22D C 1.0869(3) -0.1613(2) 0.84407(16) 0.0243(8) Uani 1 1 d .
H22G H 1.1610 -0.1880 0.8287 0.036 Uiso 1 1 calc GR
H22H H 1.0779 -0.1470 0.8845 0.036 Uiso 1 1 calc GR
H22I H 1.0678 -0.1125 0.8201 0.036 Uiso 1 1 calc GR
C18D C 0.8185(3) -0.2220(2) 0.86964(15) 0.0216(8) Uani 1 1 d .
H18D H 0.8402 -0.2770 0.8603 0.026 Uiso 1 1 calc R
C24D C 1.0274(3) -0.2374(2) 0.77816(15) 0.0268(8) Uani 1 1 d .
H24G H 0.9851 -0.2764 0.7767 0.040 Uiso 1 1 calc GR
H24H H 1.1020 -0.2602 0.7609 0.040 Uiso 1 1 calc GR
H24I H 1.0026 -0.1882 0.7561 0.040 Uiso 1 1 calc GR
N1D N 0.4340(2) 0.13065(16) 0.95471(11) 0.0149(6) Uani 1 1 d .
N2D N 0.6279(2) 0.06081(16) 0.93132(11) 0.0160(6) Uani 1 1 d .
O1D O 0.38478(17) -0.00625(13) 0.92943(10) 0.0186(5) Uani 1 1 d .
O2D O 0.57278(17) -0.07638(13) 0.91203(10) 0.0178(5) Uani 1 1 d .
Ni1D Ni 0.50501(3) 0.02726(2) 0.93257(2) 0.01469(9) Uani 1 1 d .
Br1D Br -0.07211(3) 0.17108(2) 0.98679(2) 0.02529(9) Uani 1 1 d .
C5C C 0.1557(3) 0.1361(2) 0.82015(14) 0.0197(7) Uani 1 1 d .
H5C H 0.1782 0.0816 0.8097 0.024 Uiso 1 1 calc R
C8C C 0.5250(3) 0.1238(2) 0.79941(14) 0.0170(7) Uani 1 1 d .
C12C C 0.7072(3) 0.1324(2) 0.78244(14) 0.0198(7) Uani 1 1 d .
H12C H 0.7589 0.1626 0.7809 0.024 Uiso 1 1 calc R
C16C C 0.6581(3) 0.4205(2) 0.83870(14) 0.0200(7) Uani 1 1 d .
H16C H 0.7296 0.3919 0.8354 0.024 Uiso 1 1 calc R
C7C C 0.3395(3) 0.1378(2) 0.81348(14) 0.0172(7) Uani 1 1 d .
H7C H 0.3558 0.0831 0.8038 0.021 Uiso 1 1 calc R
C11C C 0.7385(3) 0.0530(2) 0.76803(15) 0.0214(8) Uani 1 1 d .
H11C H 0.8117 0.0287 0.7565 0.026 Uiso 1 1 calc R
C9C C 0.5569(3) 0.0436(2) 0.78505(14) 0.0204(7) Uani 1 1 d .
H9C H 0.5057 0.0134 0.7855 0.024 Uiso 1 1 calc R
C6C C 0.2304(2) 0.1788(2) 0.82598(14) 0.0173(7) Uani 1 1 d .
C1C C 0.1976(3) 0.2600(2) 0.84184(14) 0.0183(7) Uani 1 1 d .
C14C C 0.6158(3) 0.29502(19) 0.82251(14) 0.0170(7) Uani 1 1 d .
H14C H 0.6891 0.2716 0.8184 0.020 Uiso 1 1 calc R
C20C C 0.4726(3) 0.41734(19) 0.84345(14) 0.0168(7) Uani 1 1 d .
C10C C 0.6634(3) 0.0082(2) 0.77024(15) 0.0207(7) Uani 1 1 d .
H10C H 0.6857 -0.0470 0.7615 0.025 Uiso 1 1 calc R
C15C C 0.5810(3) 0.37748(19) 0.83543(14) 0.0167(7) Uani 1 1 d .
C13C C 0.5998(2) 0.16854(19) 0.79927(13) 0.0152(7) Uani 1 1 d .
C17C C 0.6335(3) 0.5015(2) 0.84647(15) 0.0211(8) Uani 1 1 d .
C3C C 0.0164(3) 0.2534(2) 0.84469(15) 0.0242(8) Uani 1 1 d .
H3C H -0.0568 0.2785 0.8510 0.029 Uiso 1 1 calc R
C4C C 0.0509(3) 0.1732(2) 0.82955(14) 0.0200(7) Uani 1 1 d .
C19C C 0.4489(3) 0.5021(2) 0.84844(14) 0.0211(7) Uani 1 1 d .
H19C H 0.3783 0.5320 0.8507 0.025 Uiso 1 1 calc R
C18C C 0.5260(3) 0.5411(2) 0.85001(15) 0.0231(8) Uani 1 1 d .
H18C H 0.5067 0.5976 0.8537 0.028 Uiso 1 1 calc R
C2C C 0.0877(3) 0.2961(2) 0.85046(15) 0.0216(8) Uani 1 1 d .
H2C H 0.0632 0.3508 0.8604 0.026 Uiso 1 1 calc R
C23C C 0.7322(3) 0.6036(2) 0.79780(18) 0.0335(10) Uani 1 1 d .
H23J H 0.6646 0.6398 0.7945 0.050 Uiso 1 1 calc GR
H23K H 0.7598 0.5705 0.7634 0.050 Uiso 1 1 calc GR
H23L H 0.7830 0.6353 0.8002 0.050 Uiso 1 1 calc GR
C24C C 0.6725(3) 0.5990(2) 0.90561(16) 0.0291(9) Uani 1 1 d .
H24J H 0.6569 0.5617 0.9389 0.044 Uiso 1 1 calc GR
H24K H 0.6074 0.6385 0.9022 0.044 Uiso 1 1 calc GR
H24L H 0.7250 0.6268 0.9117 0.044 Uiso 1 1 calc GR
C21C C 0.7162(3) 0.5526(2) 0.84972(14) 0.0213(8) Uani 1 1 d .
C22C C 0.8217(3) 0.4931(2) 0.85676(17) 0.0300(9) Uani 1 1 d .
H22J H 0.8525 0.4623 0.8214 0.045 Uiso 1 1 calc GR
H22K H 0.8072 0.4563 0.8905 0.045 Uiso 1 1 calc GR
H22L H 0.8716 0.5235 0.8628 0.045 Uiso 1 1 calc GR
N2C N 0.5555(2) 0.24876(16) 0.81584(11) 0.0155(6) Uani 1 1 d .
N1C N 0.4181(2) 0.16966(16) 0.81432(11) 0.0151(6) Uani 1 1 d .
O1C O 0.26175(17) 0.30305(13) 0.84847(10) 0.0192(5) Uani 1 1 d .
O2C O 0.39606(17) 0.38175(13) 0.84488(10) 0.0184(5) Uani 1 1 d .
Ni1C Ni 0.40825(3) 0.27565(2) 0.83077(2) 0.01447(9) Uani 1 1 d .
Br1C Br -0.05002(3) 0.11413(2) 0.82416(2) 0.02900(9) Uani 1 1 d .

loop_
_atom_site_aniso_label
_atom_site_aniso_U_11
_atom_site_aniso_U_22
_atom_site_aniso_U_33
_atom_site_aniso_U_23
_atom_site_aniso_U_13
_atom_site_aniso_U_12
C21S 0.034(2) 0.026(2) 0.025(2) -0.0029(16) -0.0007(17) -0.0037(17)
Cl22 0.0450(6) 0.0323(6) 0.0424(6) -0.0062(5) -0.0172(5) 0.0101(5)
Cl21 0.0597(7) 0.0449(7) 0.0421(6) -0.0068(5) -0.0043(5) -0.0273(6)
Cl23 0.0323(5) 0.0233(5) 0.0324(5) 0.0000(4) -0.0063(4) -0.0009(4)
C11S 0.051(3) 0.025(2) 0.031(2) -0.0018(18) 0.006(2) 0.0021(19)
Cl13 0.0483(7) 0.0604(8) 0.0494(7) -0.0127(6) 0.0068(6) -0.0098(6)
Cl12 0.0787(9) 0.0336(6) 0.0611(8) 0.0088(6) -0.0145(7) 0.0054(6)
Cl11 0.0690(8) 0.0313(6) 0.0377(6) -0.0053(5) 0.0093(5) -0.0137(5)
C1S 0.0181(18) 0.0241(19) 0.0252(19) -0.0076(15) -0.0058(15) -0.0036(15)
Cl1S 0.0439(6) 0.0357(6) 0.0422(6) 0.0080(5) -0.0059(5) -0.0126(5)
Cl2S 0.0273(5) 0.0285(5) 0.0329(5) -0.0056(4) -0.0118(4) -0.0021(4)
Cl3S 0.0210(5) 0.0432(6) 0.0406(6) -0.0162(5) 0.0010(4) -0.0041(4)
C31S 0.027(2) 0.0198(19) 0.031(2) -0.0027(16) -0.0085(16) -0.0045(16)
Cl33 0.0565(7) 0.0308(6) 0.0449(6) 0.0125(5) -0.0083(5) -0.0105(5)
Cl31 0.0277(5) 0.0218(5) 0.0370(5) -0.0016(4) -0.0129(4) -0.0053(4)
Cl32 0.0290(5) 0.0329(5) 0.0437(6) -0.0132(4) -0.0060(4) -0.0021(4)
C8B 0.0169(17) 0.0177(17) 0.0134(17) 0.0015(13) -0.0071(13) -0.0021(14)
C7B 0.0197(18) 0.0166(18) 0.0158(17) -0.0025(13) -0.0033(14) -0.0009(14)
C9B 0.0218(18) 0.0184(18) 0.0227(19) -0.0020(14) -0.0052(15) -0.0070(15)
C14B 0.0224(18) 0.0209(19) 0.0121(17) -0.0009(14) -0.0012(14) -0.0046(15)
C11B 0.0196(18) 0.0214(19) 0.0244(19) -0.0010(15) -0.0042(15) -0.0002(15)
C4B 0.0193(18) 0.035(2) 0.0203(19) -0.0005(16) -0.0042(15) -0.0087(16)
C5B 0.0235(19) 0.029(2) 0.0123(17) 0.0000(15) -0.0012(14) -0.0026(16)
C12B 0.0181(17) 0.0233(19) 0.0198(18) 0.0012(14) -0.0035(14) -0.0055(15)
C1B 0.0192(18) 0.026(2) 0.0176(18) -0.0005(15) -0.0029(14) -0.0014(15)
C13B 0.0207(17) 0.0141(17) 0.0128(16) 0.0021(13) -0.0044(13) -0.0019(14)
C3B 0.0173(19) 0.035(2) 0.027(2) 0.0045(17) -0.0022(15) 0.0016(16)
C16B 0.0240(19) 0.025(2) 0.0193(18) -0.0043(15) 0.0001(15) -0.0065(15)
C10B 0.0238(19) 0.0207(19) 0.027(2) -0.0025(15) -0.0053(15) -0.0042(15)
C20B 0.032(2) 0.0203(19) 0.0135(17) 0.0029(14) -0.0007(15) -0.0082(16)
C6B 0.0191(18) 0.0233(19) 0.0134(17) 0.0014(14) -0.0022(14) -0.0025(15)
C24B 0.061(3) 0.021(2) 0.034(2) -0.0098(17) -0.009(2) -0.009(2)
C17B 0.036(2) 0.024(2) 0.0184(19) -0.0005(15) 0.0015(16) -0.0140(17)
C2B 0.025(2) 0.025(2) 0.025(2) -0.0003(16) -0.0007(16) 0.0014(16)
C19B 0.032(2) 0.0191(19) 0.025(2) -0.0026(15) -0.0007(16) -0.0009(16)
C18B 0.046(2) 0.0168(19) 0.027(2) -0.0010(15) -0.0005(18) -0.0113(18)
C21B 0.036(2) 0.026(2) 0.027(2) -0.0100(16) 0.0006(17) -0.0129(17)
C15B 0.028(2) 0.0181(18) 0.0193(18) 0.0002(14) -0.0023(15) -0.0051(15)
C23B 0.053(3) 0.041(3) 0.034(2) -0.014(2) 0.003(2) -0.022(2)
C22B 0.041(2) 0.033(2) 0.040(2) -0.0063(19) -0.008(2) -0.018(2)
N1B 0.0150(14) 0.0160(15) 0.0155(14) 0.0003(11) -0.0033(11) 0.0010(11)
N2B 0.0226(15) 0.0162(15) 0.0163(15) 0.0018(11) -0.0056(12) -0.0044(12)
O2B 0.0262(14) 0.0188(13) 0.0220(13) -0.0015(10) -0.0037(11) -0.0023(11)
O1B 0.0215(13) 0.0179(13) 0.0254(14) -0.0028(10) -0.0026(10) -0.0004(10)
Ni1B 0.0195(2) 0.0139(2) 0.0172(2) -0.00044(17) -0.00349(18) -0.00139(18)
Br1B 0.01921(19) 0.0548(3) 0.0300(2) -0.01116(19) -0.00275(16) -0.01112(18)
C1 0.0153(17) 0.0178(17) 0.0138(17) 0.0023(13) -0.0047(13) -0.0019(14)
C6 0.0140(16) 0.0210(18) 0.0122(16) 0.0010(13) -0.0044(13) -0.0048(14)
C20 0.0164(17) 0.0205(18) 0.0115(16) 0.0000(13) -0.0034(13) -0.0042(14)
C7 0.0162(17) 0.0167(17) 0.0144(17) -0.0016(13) -0.0040(13) -0.0032(14)
C5 0.0131(16) 0.0204(18) 0.0191(18) -0.0015(14) -0.0040(13) -0.0009(14)
C2 0.0183(17) 0.0193(18) 0.0153(17) -0.0002(13) -0.0029(13) -0.0076(14)
C16 0.0158(17) 0.0221(19) 0.0207(18) 0.0005(14) -0.0025(14) -0.0061(14)
C4 0.0133(16) 0.0254(19) 0.0149(17) -0.0004(14) -0.0036(13) -0.0009(14)
C14 0.0136(16) 0.0198(18) 0.0182(17) 0.0010(14) -0.0041(13) -0.0073(14)
C19 0.0210(18) 0.0209(19) 0.0219(19) -0.0028(14) -0.0062(14) -0.0072(15)
C13 0.0182(17) 0.0174(18) 0.0140(17) -0.0010(13) -0.0050(13) -0.0046(14)
C9 0.0155(17) 0.0202(18) 0.0254(19) -0.0042(15) -0.0023(14) -0.0032(14)
C3 0.0132(16) 0.0248(19) 0.0193(18) -0.0005(14) -0.0058(13) -0.0071(14)
C18 0.0233(19) 0.0151(18) 0.0253(19) -0.0032(14) -0.0088(15) -0.0012(14)
C12 0.0143(16) 0.0193(18) 0.0180(17) 0.0017(14) -0.0043(13) -0.0029(14)
C11 0.0217(18) 0.0197(19) 0.0244(19) 0.0023(15) -0.0073(15) -0.0100(15)
C10 0.0256(19) 0.0162(18) 0.027(2) -0.0038(15) -0.0061(15) -0.0036(15)
C15 0.0149(16) 0.0180(17) 0.0133(16) 0.0013(13) -0.0032(13) -0.0024(13)
C17 0.0159(17) 0.0215(19) 0.0214(18) -0.0052(14) -0.0041(14) -0.0015(14)
C21 0.0177(18) 0.0192(19) 0.044(2) -0.0062(16) -0.0155(17) 0.0016(15)
C22 0.016(2) 0.033(2) 0.091(4) -0.014(2) -0.014(2) 0.0002(18)
C24 0.030(2) 0.043(3) 0.045(3) -0.011(2) -0.017(2) 0.0108(19)
C23 0.021(2) 0.038(2) 0.042(2) -0.0139(19) -0.0074(18) 0.0035(17)
N2 0.0160(14) 0.0135(14) 0.0149(14) 0.0000(11) -0.0040(11) -0.0043(11)
N1 0.0149(14) 0.0141(14) 0.0152(14) 0.0022(11) -0.0054(11) -0.0042(11)
O1 0.0131(11) 0.0165(12) 0.0217(13) -0.0022(10) -0.0049(9) -0.0027(9)
O2 0.0100(11) 0.0178(12) 0.0216(12) -0.0035(10) -0.0027(9) -0.0035(9)
C8 0.0167(17) 0.0155(17) 0.0150(17) -0.0007(13) -0.0031(13) -0.0050(14)
Ni1 0.0109(2) 0.0149(2) 0.0163(2) -0.00123(17) -0.00357(16) -0.00317(17)
Br1 0.01143(16) 0.0329(2) 0.02444(19) -0.00596(15) -0.00330(14) -0.00186(14)
C23D 0.026(2) 0.023(2) 0.032(2) 0.0017(16) -0.0085(16) 0.0005(16)
C15D 0.0151(16) 0.0154(17) 0.0169(17) 0.0004(13) -0.0044(13) -0.0027(13)
C1D 0.0153(17) 0.0238(19) 0.0115(16) 0.0009(13) -0.0037(13) -0.0057(14)
C12D 0.0165(17) 0.0222(19) 0.0246(19) -0.0019(15) -0.0080(14) -0.0036(15)
C20D 0.0167(17) 0.0179(18) 0.0160(17) 0.0011(13) -0.0031(13) -0.0034(14)
C2D 0.0176(17) 0.0250(19) 0.0179(18) -0.0009(14) -0.0015(14) -0.0057(15)
C7D 0.0173(17) 0.0187(18) 0.0156(17) 0.0008(14) -0.0029(14) -0.0015(14)
C14D 0.0124(16) 0.0194(18) 0.0198(18) -0.0003(14) -0.0032(13) -0.0030(14)
C16D 0.0166(17) 0.0168(17) 0.0164(17) 0.0018(13) -0.0044(13) -0.0032(14)
C13D 0.0148(16) 0.0168(17) 0.0136(16) -0.0018(13) -0.0035(13) -0.0021(13)
C5D 0.0180(18) 0.0252(19) 0.0156(17) -0.0028(14) -0.0037(14) -0.0034(15)
C4D 0.0133(17) 0.033(2) 0.0184(18) -0.0010(15) -0.0028(14) -0.0032(15)
C8D 0.0134(16) 0.0224(18) 0.0135(17) 0.0016(13) -0.0028(13) -0.0074(14)
C9D 0.0139(17) 0.0207(18) 0.0214(18) -0.0015(14) -0.0031(14) -0.0024(14)
C3D 0.0184(18) 0.030(2) 0.0211(19) -0.0001(15) -0.0053(14) -0.0106(15)
C10D 0.0219(19) 0.0219(19) 0.0232(19) -0.0061(15) -0.0008(15) -0.0052(15)
C11D 0.0193(18) 0.024(2) 0.025(2) -0.0040(15) -0.0085(15) -0.0070(15)
C21D 0.0230(18) 0.0151(17) 0.0182(18) -0.0021(14) -0.0042(14) -0.0026(14)
C6D 0.0149(16) 0.0205(18) 0.0140(17) -0.0001(13) -0.0015(13) -0.0045(14)
C19D 0.0182(17) 0.0162(18) 0.027(2) -0.0005(14) -0.0041(14) -0.0047(14)
C17D 0.0162(17) 0.0205(18) 0.0165(17) -0.0012(14) -0.0045(13) -0.0001(14)
C22D 0.0135(17) 0.026(2) 0.031(2) -0.0011(16) -0.0040(15) -0.0004(15)
C18D 0.0237(19) 0.0174(18) 0.0229(19) -0.0039(14) -0.0031(15) -0.0041(15)
C24D 0.0193(18) 0.030(2) 0.029(2) -0.0059(16) -0.0019(15) -0.0019(16)
N1D 0.0115(13) 0.0185(15) 0.0140(14) -0.0011(11) -0.0026(11) -0.0024(11)
N2D 0.0158(14) 0.0181(15) 0.0155(14) -0.0003(11) -0.0069(11) -0.0031(12)
O1D 0.0142(12) 0.0190(13) 0.0221(13) -0.0024(10) -0.0019(10) -0.0040(10)
O2D 0.0125(11) 0.0176(12) 0.0232(13) -0.0011(10) -0.0043(9) -0.0028(9)
Ni1D 0.0119(2) 0.0154(2) 0.0170(2) -0.00104(17) -0.00329(17) -0.00309(17)
Br1D 0.01243(17) 0.0363(2) 0.0265(2) -0.00414(16) -0.00351(14) -0.00384(15)
C5C 0.0188(18) 0.0228(19) 0.0182(18) -0.0003(14) -0.0034(14) -0.0071(15)
C8C 0.0161(17) 0.0188(18) 0.0142(17) -0.0015(13) -0.0030(13) -0.0007(14)
C12C 0.0156(17) 0.0193(18) 0.0245(19) 0.0002(14) -0.0051(14) -0.0038(14)
C16C 0.0174(17) 0.0242(19) 0.0177(18) -0.0024(14) -0.0035(14) -0.0029(15)
C7C 0.0195(18) 0.0177(18) 0.0155(17) 0.0008(13) -0.0059(14) -0.0048(14)
C11C 0.0136(17) 0.0226(19) 0.0251(19) 0.0007(15) -0.0045(14) 0.0013(14)
C9C 0.0177(17) 0.0196(18) 0.0230(19) -0.0011(14) -0.0031(14) -0.0039(14)
C6C 0.0123(16) 0.0216(18) 0.0155(17) 0.0017(14) -0.0005(13) -0.0029(14)
C1C 0.0190(17) 0.0213(18) 0.0157(17) 0.0013(14) -0.0030(14) -0.0085(15)
C14C 0.0153(17) 0.0185(18) 0.0176(17) 0.0007(14) -0.0056(13) -0.0035(14)
C20C 0.0188(17) 0.0190(18) 0.0143(17) -0.0005(13) -0.0036(13) -0.0076(14)
C10C 0.0210(18) 0.0127(17) 0.0257(19) -0.0020(14) -0.0034(15) 0.0000(14)
C15C 0.0190(17) 0.0176(17) 0.0145(17) 0.0024(13) -0.0046(13) -0.0062(14)
C13C 0.0159(17) 0.0150(17) 0.0148(17) 0.0008(13) -0.0040(13) -0.0034(13)
C17C 0.0247(19) 0.0207(19) 0.0199(18) -0.0017(14) -0.0048(15) -0.0085(15)
C3C 0.0190(18) 0.029(2) 0.024(2) 0.0006(16) -0.0035(15) -0.0058(16)
C4C 0.0171(17) 0.028(2) 0.0164(18) 0.0026(14) -0.0028(14) -0.0102(15)
C19C 0.0211(18) 0.0179(18) 0.0244(19) -0.0002(14) -0.0068(15) -0.0030(15)
C18C 0.027(2) 0.0162(18) 0.025(2) -0.0021(15) -0.0057(15) -0.0019(15)
C2C 0.0182(18) 0.0217(19) 0.0223(19) -0.0007(15) -0.0013(14) -0.0026(15)
C23C 0.028(2) 0.028(2) 0.053(3) -0.0142(19) -0.0148(19) -0.0107(17)
C24C 0.032(2) 0.023(2) 0.036(2) -0.0074(17) -0.0102(17) -0.0068(17)
C21C 0.0154(17) 0.031(2) 0.0182(18) -0.0144(15) -0.0083(14) 0.0035(15)
C22C 0.028(2) 0.027(2) 0.040(2) -0.0071(17) -0.0130(18) -0.0078(17)
N2C 0.0149(14) 0.0155(14) 0.0162(14) 0.0008(11) -0.0047(11) -0.0028(11)
N1C 0.0108(13) 0.0170(15) 0.0166(14) 0.0001(11) -0.0023(11) -0.0026(11)
O1C 0.0139(12) 0.0197(13) 0.0227(13) -0.0026(10) -0.0014(10) -0.0033(10)
O2C 0.0146(12) 0.0162(12) 0.0240(13) -0.0012(10) -0.0044(10) -0.0024(10)
Ni1C 0.0122(2) 0.0139(2) 0.0169(2) -0.00056(17) -0.00260(17) -0.00265(17)
Br1C 0.01813(18) 0.0411(2) 0.0317(2) -0.00732(17) -0.00398(15) -0.01351(16)

loop_
_atom_type_symbol
_atom_type_description
_atom_type_scat_dispersion_real
_atom_type_scat_dispersion_imag
_atom_type_scat_source
C C 0.0033 0.0016 'International Tables Vol C Tables 4.2.6.8 and 6.1.1.4'
H H 0.0000 0.0000 'International Tables Vol C Tables 4.2.6.8 and 6.1.1.4'
Br Br -0.2901 2.4595 'International Tables Vol C Tables 4.2.6.8 and 6.1.1.4'
Cl Cl 0.1484 0.1585 'International Tables Vol C Tables 4.2.6.8 and 6.1.1.4'
N N 0.0061 0.0033 'International Tables Vol C Tables 4.2.6.8 and 6.1.1.4'
Ni Ni 0.3393 1.1124 'International Tables Vol C Tables 4.2.6.8 and 6.1.1.4'
O O 0.0106 0.0060 'International Tables Vol C Tables 4.2.6.8 and 6.1.1.4'

loop_
_geom_angle_atom_site_label_1
_geom_angle_atom_site_label_2
_geom_angle_atom_site_label_3
_geom_angle
Cl22 C21S H21S 109.2
Cl22 C21S Cl23 109.6(2)
Cl21 C21S H21S 109.2
Cl21 C21S Cl22 109.6(2)
Cl21 C21S Cl23 109.9(2)
Cl23 C21S H21S 109.2
Cl13 C11S H11S 108.7
Cl12 C11S H11S 108.7
Cl12 C11S Cl13 110.3(2)
Cl11 C11S H11S 108.7
Cl11 C11S Cl13 109.5(2)
Cl11 C11S Cl12 110.8(2)
Cl1S C1S H1S 108.9
Cl1S C1S Cl2S 110.34(18)
Cl2S C1S H1S 108.9
Cl3S C1S H1S 108.9
Cl3S C1S Cl1S 110.39(19)
Cl3S C1S Cl2S 109.41(19)
Cl33 C31S H31S 108.9
Cl33 C31S Cl31 110.7(2)
Cl33 C31S Cl32 110.24(19)
Cl31 C31S H31S 108.9
Cl31 C31S Cl32 109.1(2)
Cl32 C31S H31S 108.9
C9B C8B C13B 120.0(3)
C9B C8B N1B 126.3(3)
C13B C8B N1B 113.7(3)
C6B C7B H7B 117.5
N1B C7B H7B 117.5
N1B C7B C6B 125.0(3)
C8B C9B H9B 120.3
C10B C9B C8B 119.5(3)
C10B C9B H9B 120.3
C15B C14B H14B 117.1
N2B C14B H14B 117.1
N2B C14B C15B 125.8(3)
C12B C11B H11B 119.6
C12B C11B C10B 120.9(3)
C10B C11B H11B 119.6
C5B C4B C3B 121.1(3)
C5B C4B Br1B 119.5(3)
C3B C4B Br1B 119.4(3)
C4B C5B H5B 120.2
C4B C5B C6B 119.6(3)
C6B C5B H5B 120.2
C11B C12B H12B 120.3
C11B C12B C13B 119.3(3)
C13B C12B H12B 120.3
C2B C1B C6B 116.8(3)
O1B C1B C6B 124.2(3)
O1B C1B C2B 119.0(3)
C8B C13B C12B 120.1(3)
C8B C13B N2B 114.1(3)
C12B C13B N2B 125.8(3)
C4B C3B H3B 119.8
C2B C3B C4B 120.3(3)
C2B C3B H3B 119.8
C17B C16B H16B 118.7
C17B C16B C15B 122.5(3)
C15B C16B H16B 118.7
C9B C10B C11B 120.1(3)
C9B C10B H10B 120.0
C11B C10B H10B 120.0
C15B C20B C19B 116.4(3)
O2B C20B C19B 119.0(3)
O2B C20B C15B 124.7(3)
C7B C6B C1B 121.5(3)
C5B C6B C7B 117.7(3)
C5B C6B C1B 120.7(3)
H24A C24B H24B 109.5
H24A C24B H24C 109.5
H24B C24B H24C 109.5
C21B C24B H24A 109.5
C21B C24B H24B 109.5
C21B C24B H24C 109.5
C16B C17B C18B 116.1(3)
C16B C17B C21B 124.2(3)
C18B C17B C21B 119.6(3)
C1B C2B H2B 119.3
C3B C2B C1B 121.4(3)
C3B C2B H2B 119.3
C20B C19B H19B 119.5
C18B C19B C20B 121.0(3)
C18B C19B H19B 119.5
C17B C18B H18B 118.5
C19B C18B C17B 123.1(3)
C19B C18B H18B 118.5
C24B C21B C17B 108.8(3)
C24B C21B C23B 109.9(3)
C24B C21B C22B 110.4(3)
C17B C21B C23B 108.7(3)
C22B C21B C17B 111.3(3)
C22B C21B C23B 107.7(3)
C14B C15B C16B 118.2(3)
C14B C15B C20B 121.1(3)
C20B C15B C16B 120.6(3)
C21B C23B H23A 109.5
C21B C23B H23B 109.5
C21B C23B H23C 109.5
H23A C23B H23B 109.5
H23A C23B H23C 109.5
H23B C23B H23C 109.5
C21B C22B H22A 109.5
C21B C22B H22B 109.5
C21B C22B H22C 109.5
H22A C22B H22B 109.5
H22A C22B H22C 109.5
H22B C22B H22C 109.5
C8B N1B Ni1B 112.9(2)
C7B N1B C8B 120.5(3)
C7B N1B Ni1B 126.5(2)
C14B N2B C13B 121.2(3)
C14B N2B Ni1B 125.8(2)
C13B N2B Ni1B 112.8(2)
C20B O2B Ni1B 127.0(2)
C1B O1B Ni1B 127.3(2)
N1B Ni1B N2B 86.35(12)
O2B Ni1B N1B 178.28(11)
O2B Ni1B N2B 94.75(11)
O2B Ni1B O1B 84.10(10)
O1B Ni1B N1B 94.86(11)
O1B Ni1B N2B 177.12(11)
C6 C1 C2 117.1(3)
O1 C1 C6 124.1(3)
O1 C1 C2 118.8(3)
C1 C6 C7 121.8(3)
C5 C6 C1 120.7(3)
C5 C6 C7 117.6(3)
C15 C20 C19 116.6(3)
O2 C20 C19 119.4(3)
O2 C20 C15 124.0(3)
C6 C7 H7 117.4
N1 C7 C6 125.2(3)
N1 C7 H7 117.4
C6 C5 H5 120.2
C4 C5 C6 119.7(3)
C4 C5 H5 120.2
C1 C2 H2 119.3
C3 C2 C1 121.5(3)
C3 C2 H2 119.3
C15 C16 H16 118.8
C17 C16 H16 118.8
C17 C16 C15 122.4(3)
C5 C4 C3 121.2(3)
C5 C4 Br1 119.9(3)
C3 C4 Br1 118.9(2)
C15 C14 H14 117.3
N2 C14 H14 117.3
N2 C14 C15 125.5(3)
C20 C19 H19 119.3
C18 C19 C20 121.4(3)
C18 C19 H19 119.3
C12 C13 N2 126.2(3)
C12 C13 C8 120.2(3)
C8 C13 N2 113.6(3)
C10 C9 H9 120.4
C10 C9 C8 119.3(3)
C8 C9 H9 120.4
C2 C3 C4 119.8(3)
C2 C3 H3 120.1
C4 C3 H3 120.1
C19 C18 H18 118.6
C19 C18 C17 122.7(3)
C17 C18 H18 118.6
C13 C12 H12 120.2
C11 C12 C13 119.7(3)
C11 C12 H12 120.2
C12 C11 H11 119.9
C12 C11 C10 120.2(3)
C10 C11 H11 119.9
C9 C10 C11 120.5(3)
C9 C10 H10 119.8
C11 C10 H10 119.8
C20 C15 C16 120.5(3)
C20 C15 C14 121.9(3)
C14 C15 C16 117.4(3)
C16 C17 C18 116.4(3)
C16 C17 C21 123.6(3)
C18 C17 C21 119.9(3)
C17 C21 C24 107.1(3)
C22 C21 C17 111.4(3)
C22 C21 C24 107.4(3)
C23 C21 C17 111.6(3)
C23 C21 C22 109.9(3)
C23 C21 C24 109.4(3)
C21 C22 H22D 109.5
C21 C22 H22E 109.5
C21 C22 H22F 109.5
H22D C22 H22E 109.5
H22D C22 H22F 109.5
H22E C22 H22F 109.5
C21 C24 H24D 109.5
C21 C24 H24E 109.5
C21 C24 H24F 109.5
H24D C24 H24E 109.5
H24D C24 H24F 109.5
H24E C24 H24F 109.5
C21 C23 H23D 109.5
C21 C23 H23E 109.5
C21 C23 H23F 109.5
H23D C23 H23E 109.5
H23D C23 H23F 109.5
H23E C23 H23F 109.5
C14 N2 C13 120.5(3)
C14 N2 Ni1 125.8(2)
C13 N2 Ni1 113.7(2)
C7 N1 C8 120.3(3)
C7 N1 Ni1 126.3(2)
C8 N1 Ni1 113.4(2)
C1 O1 Ni1 127.6(2)
C20 O2 Ni1 127.3(2)
C13 C8 C9 120.2(3)
C13 C8 N1 113.5(3)
C9 C8 N1 126.3(3)
N2 Ni1 N1 85.81(11)
O1 Ni1 N2 176.90(10)
O1 Ni1 N1 94.93(10)
O2 Ni1 N2 95.19(10)
O2 Ni1 N1 176.04(11)
O2 Ni1 O1 84.28(9)
H23G C23D H23H 109.5
H23G C23D H23I 109.5
H23H C23D H23I 109.5
C21D C23D H23G 109.5
C21D C23D H23H 109.5
C21D C23D H23I 109.5
C20D C15D C16D 119.7(3)
C14D C15D C20D 122.0(3)
C14D C15D C16D 118.3(3)
C2D C1D C6D 117.8(3)
O1D C1D C2D 118.4(3)
O1D C1D C6D 123.8(3)
C13D C12D H12D 120.1
C11D C12D H12D 120.1
C11D C12D C13D 119.8(3)
C19D C20D C15D 116.9(3)
O2D C20D C15D 124.2(3)
O2D C20D C19D 118.9(3)
C1D C2D H2D 119.3
C3D C2D C1D 121.4(3)
C3D C2D H2D 119.3
C6D C7D H7D 117.6
N1D C7D H7D 117.6
N1D C7D C6D 124.8(3)
C15D C14D H14D 117.3
N2D C14D C15D 125.4(3)
N2D C14D H14D 117.3
C15D C16D H16D 118.5
C17D C16D C15D 122.9(3)
C17D C16D H16D 118.5
C12D C13D C8D 120.0(3)
C12D C13D N2D 126.3(3)
C8D C13D N2D 113.6(3)
C4D C5D H5D 120.0
C4D C5D C6D 120.1(3)
C6D C5D H5D 120.0
C5D C4D C3D 121.4(3)
C5D C4D Br1D 119.2(3)
C3D C4D Br1D 119.3(3)
C13D C8D C9D 120.0(3)
C13D C8D N1D 113.3(3)
C9D C8D N1D 126.7(3)
C8D C9D H9D 120.3
C10D C9D C8D 119.4(3)
C10D C9D H9D 120.3
C2D C3D C4D 119.5(3)
C2D C3D H3D 120.3
C4D C3D H3D 120.3
C9D C10D H10D 119.8
C9D C10D C11D 120.4(3)
C11D C10D H10D 119.8
C12D C11D C10D 120.4(3)
C12D C11D H11D 119.8
C10D C11D H11D 119.8
C23D C21D C17D 110.2(3)
C23D C21D C22D 109.7(3)
C23D C21D C24D 109.8(3)
C22D C21D C17D 111.3(3)
C22D C21D C24D 108.9(3)
C24D C21D C17D 106.9(3)
C7D C6D C1D 122.6(3)
C5D C6D C1D 119.8(3)
C5D C6D C7D 117.6(3)
C20D C19D H19D 119.4
C18D C19D C20D 121.2(3)
C18D C19D H19D 119.4
C16D C17D C21D 123.7(3)
C16D C17D C18D 116.5(3)
C18D C17D C21D 119.8(3)
C21D C22D H22G 109.5
C21D C22D H22H 109.5
C21D C22D H22I 109.5
H22G C22D H22H 109.5
H22G C22D H22I 109.5
H22H C22D H22I 109.5
C19D C18D C17D 122.6(3)
C19D C18D H18D 118.7
C17D C18D H18D 118.7
C21D C24D H24G 109.5
C21D C24D H24H 109.5
C21D C24D H24I 109.5
H24G C24D H24H 109.5
H24G C24D H24I 109.5
H24H C24D H24I 109.5
C7D N1D C8D 120.1(3)
C7D N1D Ni1D 126.1(2)
C8D N1D Ni1D 113.7(2)
C14D N2D C13D 120.5(3)
C14D N2D Ni1D 125.8(2)
C13D N2D Ni1D 113.6(2)
C1D O1D Ni1D 127.2(2)
C20D O2D Ni1D 127.1(2)
N2D Ni1D N1D 85.73(11)
O1D Ni1D N1D 95.31(10)
O1D Ni1D N2D 176.88(11)
O2D Ni1D N1D 178.50(11)
O2D Ni1D N2D 95.38(11)
O2D Ni1D O1D 83.63(10)
C6C C5C H5C 120.0
C4C C5C H5C 120.0
C4C C5C C6C 120.0(3)
C9C C8C C13C 120.6(3)
C9C C8C N1C 126.3(3)
C13C C8C N1C 113.1(3)
C11C C12C H12C 120.0
C11C C12C C13C 120.1(3)
C13C C12C H12C 120.0
C15C C16C H16C 118.7
C17C C16C H16C 118.7
C17C C16C C15C 122.6(3)
C6C C7C H7C 117.5
N1C C7C H7C 117.5
N1C C7C C6C 125.1(3)
C12C C11C H11C 119.8
C12C C11C C10C 120.4(3)
C10C C11C H11C 119.8
C8C C9C H9C 120.2
C10C C9C C8C 119.5(3)
C10C C9C H9C 120.2
C5C C6C C7C 117.6(3)
C5C C6C C1C 120.5(3)
C1C C6C C7C 121.9(3)
C6C C1C C2C 117.3(3)
O1C C1C C6C 124.0(3)
O1C C1C C2C 118.7(3)
C15C C14C H14C 117.3
N2C C14C H14C 117.3
N2C C14C C15C 125.4(3)
C15C C20C C19C 116.4(3)
O2C C20C C15C 124.3(3)
O2C C20C C19C 119.2(3)
C11C C10C H10C 119.9
C9C C10C C11C 120.3(3)
C9C C10C H10C 119.9
C14C C15C C16C 118.3(3)
C14C C15C C20C 121.4(3)
C20C C15C C16C 120.3(3)
C8C C13C N2C 114.2(3)
C12C C13C C8C 119.1(3)
C12C C13C N2C 126.7(3)
C16C C17C C18C 116.0(3)
C16C C17C C21C 124.8(3)
C18C C17C C21C 119.1(3)
C4C C3C H3C 119.9
C2C C3C H3C 119.9
C2C C3C C4C 120.3(3)
C5C C4C C3C 120.8(3)
C5C C4C Br1C 119.7(3)
C3C C4C Br1C 119.5(3)
C20C C19C H19C 119.5
C18C C19C C20C 121.0(3)
C18C C19C H19C 119.5
C17C C18C H18C 118.3
C19C C18C C17C 123.4(3)
C19C C18C H18C 118.3
C1C C2C H2C 119.4
C3C C2C C1C 121.2(3)
C3C C2C H2C 119.4
H23J C23C H23K 109.5
H23J C23C H23L 109.5
H23K C23C H23L 109.5
C21C C23C H23J 109.5
C21C C23C H23K 109.5
C21C C23C H23L 109.5
H24J C24C H24K 109.5
H24J C24C H24L 109.5
H24K C24C H24L 109.5
C21C C24C H24J 109.5
C21C C24C H24K 109.5
C21C C24C H24L 109.5
C23C C21C C17C 109.8(3)
C23C C21C C24C 113.2(3)
C23C C21C C22C 111.5(3)
C24C C21C C17C 106.8(3)
C24C C21C C22C 107.1(3)
C22C C21C C17C 108.2(3)
C21C C22C H22J 109.5
C21C C22C H22K 109.5
C21C C22C H22L 109.5
H22J C22C H22K 109.5
H22J C22C H22L 109.5
H22K C22C H22L 109.5
C14C N2C C13C 120.6(3)
C14C N2C Ni1C 125.8(2)
C13C N2C Ni1C 113.5(2)
C8C N1C Ni1C 113.3(2)
C7C N1C C8C 120.6(3)
C7C N1C Ni1C 126.1(2)
C1C O1C Ni1C 127.4(2)
C20C O2C Ni1C 127.2(2)
N2C Ni1C N1C 85.91(11)
O1C Ni1C N2C 177.87(11)
O1C Ni1C N1C 95.01(11)
O2C Ni1C N2C 95.13(11)
O2C Ni1C N1C 177.94(11)
O2C Ni1C O1C 84.01(10)

loop_
_geom_bond_atom_site_label_1
_geom_bond_atom_site_label_2
_geom_bond_distance
C21S H21S 1.0000
C21S Cl22 1.762(4)
C21S Cl21 1.757(4)
C21S Cl23 1.775(4)
C11S H11S 1.0000
C11S Cl13 1.767(5)
C11S Cl12 1.763(4)
C11S Cl11 1.748(4)
C1S H1S 1.0000
C1S Cl1S 1.762(4)
C1S Cl2S 1.770(3)
C1S Cl3S 1.756(3)
C31S H31S 1.0000
C31S Cl33 1.755(4)
C31S Cl31 1.763(4)
C31S Cl32 1.771(4)
C8B C9B 1.393(4)
C8B C13B 1.394(4)
C8B N1B 1.428(4)
C7B H7B 0.9500
C7B C6B 1.424(4)
C7B N1B 1.297(4)
C9B H9B 0.9500
C9B C10B 1.386(5)
C14B H14B 0.9500
C14B C15B 1.411(5)
C14B N2B 1.299(4)
C11B H11B 0.9500
C11B C12B 1.376(5)
C11B C10B 1.390(5)
C4B C5B 1.369(5)
C4B C3B 1.394(5)
C4B Br1B 1.909(3)
C5B H5B 0.9500
C5B C6B 1.406(5)
C12B H12B 0.9500
C12B C13B 1.395(4)
C1B C6B 1.427(5)
C1B C2B 1.425(5)
C1B O1B 1.301(4)
C13B N2B 1.424(4)
C3B H3B 0.9500
C3B C2B 1.363(5)
C16B H16B 0.9500
C16B C17B 1.372(5)
C16B C15B 1.419(5)
C10B H10B 0.9500
C20B C19B 1.424(5)
C20B C15B 1.413(5)
C20B O2B 1.309(4)
C24B H24A 0.9800
C24B H24B 0.9800
C24B H24C 0.9800
C24B C21B 1.475(5)
C17B C18B 1.417(5)
C17B C21B 1.540(5)
C2B H2B 0.9500
C19B H19B 0.9500
C19B C18B 1.371(5)
C18B H18B 0.9500
C21B C23B 1.546(5)
C21B C22B 1.538(5)
C23B H23A 0.9800
C23B H23B 0.9800
C23B H23C 0.9800
C22B H22A 0.9800
C22B H22B 0.9800
C22B H22C 0.9800
N1B Ni1B 1.863(3)
N2B Ni1B 1.865(3)
O2B Ni1B 1.845(2)
O1B Ni1B 1.848(2)
C1 C6 1.418(4)
C1 C2 1.425(4)
C1 O1 1.304(4)
C6 C7 1.427(4)
C6 C5 1.416(4)
C20 C19 1.415(5)
C20 C15 1.406(4)
C20 O2 1.314(4)
C7 H7 0.9500
C7 N1 1.301(4)
C5 H5 0.9500
C5 C4 1.358(5)
C2 H2 0.9500
C2 C3 1.368(4)
C16 H16 0.9500
C16 C15 1.429(4)
C16 C17 1.364(5)
C4 C3 1.406(5)
C4 Br1 1.904(3)
C14 H14 0.9500
C14 C15 1.424(4)
C14 N2 1.304(4)
C19 H19 0.9500
C19 C18 1.372(5)
C13 C12 1.385(4)
C13 N2 1.425(4)
C13 C8 1.394(4)
C9 H9 0.9500
C9 C10 1.384(5)
C9 C8 1.394(4)
C3 H3 0.9500
C18 H18 0.9500
C18 C17 1.415(5)
C12 H12 0.9500
C12 C11 1.384(5)
C11 H11 0.9500
C11 C10 1.393(5)
C10 H10 0.9500
C17 C21 1.542(5)
C21 C22 1.527(5)
C21 C24 1.553(5)
C21 C23 1.512(5)
C22 H22D 0.9800
C22 H22E 0.9800
C22 H22F 0.9800
C24 H24D 0.9800
C24 H24E 0.9800
C24 H24F 0.9800
C23 H23D 0.9800
C23 H23E 0.9800
C23 H23F 0.9800
N2 Ni1 1.859(3)
N1 C8 1.430(4)
N1 Ni1 1.862(3)
O1 Ni1 1.853(2)
O2 Ni1 1.848(2)
C23D H23G 0.9800
C23D H23H 0.9800
C23D H23I 0.9800
C23D C21D 1.518(5)
C15D C20D 1.416(4)
C15D C14D 1.411(4)
C15D C16D 1.421(4)
C1D C2D 1.416(4)
C1D C6D 1.418(5)
C1D O1D 1.307(4)
C12D H12D 0.9500
C12D C13D 1.391(4)
C12D C11D 1.378(5)
C20D C19D 1.412(4)
C20D O2D 1.310(4)
C2D H2D 0.9500
C2D C3D 1.375(5)
C7D H7D 0.9500
C7D C6D 1.414(4)
C7D N1D 1.307(4)
C14D H14D 0.9500
C14D N2D 1.310(4)
C16D H16D 0.9500
C16D C17D 1.365(4)
C13D C8D 1.395(4)
C13D N2D 1.424(4)
C5D H5D 0.9500
C5D C4D 1.359(5)
C5D C6D 1.413(4)
C4D C3D 1.398(5)
C4D Br1D 1.912(3)
C8D C9D 1.399(4)
C8D N1D 1.423(4)
C9D H9D 0.9500
C9D C10D 1.381(5)
C3D H3D 0.9500
C10D H10D 0.9500
C10D C11D 1.393(5)
C11D H11D 0.9500
C21D C17D 1.556(4)
C21D C22D 1.528(5)
C21D C24D 1.541(5)
C19D H19D 0.9500
C19D C18D 1.373(5)
C17D C18D 1.413(5)
C22D H22G 0.9800
C22D H22H 0.9800
C22D H22I 0.9800
C18D H18D 0.9500
C24D H24G 0.9800
C24D H24H 0.9800
C24D H24I 0.9800
N1D Ni1D 1.859(3)
N2D Ni1D 1.857(3)
O1D Ni1D 1.849(2)
O2D Ni1D 1.845(2)
C5C H5C 0.9500
C5C C6C 1.409(4)
C5C C4C 1.364(5)
C8C C9C 1.390(4)
C8C C13C 1.397(4)
C8C N1C 1.433(4)
C12C H12C 0.9500
C12C C11C 1.377(5)
C12C C13C 1.395(4)
C16C H16C 0.9500
C16C C15C 1.422(5)
C16C C17C 1.371(5)
C7C H7C 0.9500
C7C C6C 1.430(4)
C7C N1C 1.299(4)
C11C H11C 0.9500
C11C C10C 1.392(5)
C9C H9C 0.9500
C9C C10C 1.378(5)
C6C C1C 1.416(5)
C1C C2C 1.422(5)
C1C O1C 1.302(4)
C14C H14C 0.9500
C14C C15C 1.419(4)
C14C N2C 1.302(4)
C20C C15C 1.420(4)
C20C C19C 1.424(4)
C20C O2C 1.303(4)
C10C H10C 0.9500
C13C N2C 1.415(4)
C17C C18C 1.419(5)
C17C C21C 1.585(5)
C3C H3C 0.9500
C3C C4C 1.396(5)
C3C C2C 1.369(5)
C4C Br1C 1.903(3)
C19C H19C 0.9500
C19C C18C 1.364(5)
C18C H18C 0.9500
C2C H2C 0.9500
C23C H23J 0.9800
C23C H23K 0.9800
C23C H23L 0.9800
C23C C21C 1.440(5)
C24C H24J 0.9800
C24C H24K 0.9800
C24C H24L 0.9800
C24C C21C 1.524(5)
C21C C22C 1.562(5)
C22C H22J 0.9800
C22C H22K 0.9800
C22C H22L 0.9800
N2C Ni1C 1.861(3)
N1C Ni1C 1.865(3)
O1C Ni1C 1.850(2)
O2C Ni1C 1.845(2)

loop_
_geom_torsion_atom_site_label_1
_geom_torsion_atom_site_label_2
_geom_torsion_atom_site_label_3
_geom_torsion_atom_site_label_4
_geom_torsion
C8B C9B C10B C11B 0.6(5)
C8B C13B N2B C14B -171.0(3)
C8B C13B N2B Ni1B 3.7(3)
C8B N1B Ni1B N2B 0.2(2)
C8B N1B Ni1B O1B 177.5(2)
C7B N1B Ni1B N2B 178.3(3)
C7B N1B Ni1B O1B -4.3(3)
C9B C8B C13B C12B -3.6(5)
C9B C8B C13B N2B 176.9(3)
C9B C8B N1B C7B 3.0(5)
C9B C8B N1B Ni1B -178.7(3)
C14B N2B Ni1B N1B 172.3(3)
C14B N2B Ni1B O2B -9.0(3)
C11B C12B C13B C8B 3.2(5)
C11B C12B C13B N2B -177.4(3)
C4B C5B C6B C7B 178.8(3)
C4B C5B C6B C1B -0.7(5)
C4B C3B C2B C1B -1.0(5)
C5B C4B C3B C2B 0.9(5)
C12B C11B C10B C9B -1.1(5)
C12B C13B N2B C14B 9.6(5)
C12B C13B N2B Ni1B -175.7(3)
C1B O1B Ni1B N1B 8.6(3)
C1B O1B Ni1B O2B -170.0(3)
C13B C8B C9B C10B 1.7(5)
C13B C8B N1B C7B -176.4(3)
C13B C8B N1B Ni1B 1.9(3)
C13B N2B Ni1B N1B -2.1(2)
C13B N2B Ni1B O2B 176.5(2)
C3B C4B C5B C6B 0.0(5)
C16B C17B C18B C19B -4.4(5)
C16B C17B C21B C24B -114.4(4)
C16B C17B C21B C23B 125.9(4)
C16B C17B C21B C22B 7.4(5)
C10B C11B C12B C13B -0.9(5)
C20B C19B C18B C17B 0.0(6)
C20B O2B Ni1B N2B 5.2(3)
C20B O2B Ni1B O1B -172.1(3)
C6B C7B N1B C8B 177.5(3)
C6B C7B N1B Ni1B -0.5(5)
C6B C1B C2B C3B 0.3(5)
C6B C1B O1B Ni1B -8.1(5)
C17B C16B C15B C14B -177.6(3)
C17B C16B C15B C20B 0.8(5)
C2B C1B C6B C7B -178.9(3)
C2B C1B C6B C5B 0.5(5)
C2B C1B O1B Ni1B 171.9(2)
C19B C20B C15B C14B 173.2(3)
C19B C20B C15B C16B -5.1(5)
C19B C20B O2B Ni1B -178.7(2)
C18B C17B C21B C24B 63.4(4)
C18B C17B C21B C23B -56.3(5)
C18B C17B C21B C22B -174.7(3)
C21B C17B C18B C19B 177.6(3)
C15B C14B N2B C13B -179.6(3)
C15B C14B N2B Ni1B 6.4(5)
C15B C16B C17B C18B 3.9(5)
C15B C16B C17B C21B -178.1(3)
C15B C20B C19B C18B 4.7(5)
C15B C20B O2B Ni1B 1.5(5)
N1B C8B C9B C10B -177.7(3)
N1B C8B C13B C12B 175.8(3)
N1B C8B C13B N2B -3.6(4)
N1B C7B C6B C5B -176.0(3)
N1B C7B C6B C1B 3.4(5)
N2B C14B C15B C16B -178.9(3)
N2B C14B C15B C20B 2.8(5)
O2B C20B C19B C18B -175.1(3)
O2B C20B C15B C14B -7.0(5)
O2B C20B C15B C16B 174.7(3)
O1B C1B C6B C7B 1.1(5)
O1B C1B C6B C5B -179.5(3)
O1B C1B C2B C3B -179.7(3)
Br1B C4B C5B C6B -179.5(2)
Br1B C4B C3B C2B -179.7(3)
C1 C6 C7 N1 -0.4(5)
C1 C6 C5 C4 -1.1(5)
C1 C2 C3 C4 1.3(5)
C1 O1 Ni1 N1 0.4(3)
C1 O1 Ni1 O2 -175.7(3)
C6 C1 C2 C3 -2.3(5)
C6 C1 O1 Ni1 1.0(4)
C6 C7 N1 C8 -179.4(3)
C6 C7 N1 Ni1 2.3(5)
C6 C5 C4 C3 0.0(5)
C6 C5 C4 Br1 -179.9(2)
C20 C19 C18 C17 1.2(5)
C20 O2 Ni1 N2 -3.2(3)
C20 O2 Ni1 O1 179.8(3)
C7 C6 C5 C4 -179.2(3)
C7 N1 C8 C13 177.7(3)
C7 N1 C8 C9 -3.1(5)
C7 N1 Ni1 N2 -179.0(3)
C7 N1 Ni1 O1 -2.1(3)
C5 C6 C7 N1 177.7(3)
C5 C4 C3 C2 -0.1(5)
C2 C1 C6 C7 -179.8(3)
C2 C1 C6 C5 2.1(4)
C2 C1 O1 Ni1 179.5(2)
C16 C17 C21 C22 6.0(5)
C16 C17 C21 C24 -111.1(4)
C16 C17 C21 C23 129.3(4)
C14 N2 Ni1 N1 -178.5(3)
C14 N2 Ni1 O2 -2.3(3)
C19 C20 C15 C16 -0.6(5)
C19 C20 C15 C14 173.5(3)
C19 C20 O2 Ni1 -171.8(2)
C19 C18 C17 C16 0.2(5)
C19 C18 C17 C21 -175.3(3)
C13 C12 C11 C10 1.2(5)
C13 N2 Ni1 N1 -0.9(2)
C13 N2 Ni1 O2 175.3(2)
C18 C17 C21 C22 -178.8(3)
C18 C17 C21 C24 64.1(4)
C18 C17 C21 C23 -55.6(5)
C12 C13 N2 C14 -1.1(5)
C12 C13 N2 Ni1 -178.8(3)
C12 C13 C8 C9 1.7(5)
C12 C13 C8 N1 -179.0(3)
C12 C11 C10 C9 -0.2(5)
C10 C9 C8 C13 -0.7(5)
C10 C9 C8 N1 -179.9(3)
C15 C20 C19 C18 -0.9(5)
C15 C20 O2 Ni1 7.4(4)
C15 C16 C17 C18 -1.7(5)
C15 C16 C17 C21 173.6(3)
C15 C14 N2 C13 -173.4(3)
C15 C14 N2 Ni1 4.0(5)
C17 C16 C15 C20 2.0(5)
C17 C16 C15 C14 -172.3(3)
N2 C14 C15 C20 -0.2(5)
N2 C14 C15 C16 174.0(3)
N2 C13 C12 C11 175.7(3)
N2 C13 C8 C9 -176.2(3)
N2 C13 C8 N1 3.1(4)
O1 C1 C6 C7 -1.3(5)
O1 C1 C6 C5 -179.4(3)
O1 C1 C2 C3 179.2(3)
O2 C20 C19 C18 178.3(3)
O2 C20 C15 C16 -179.8(3)
O2 C20 C15 C14 -5.8(5)
C8 C13 C12 C11 -1.9(5)
C8 C13 N2 C14 176.7(3)
C8 C13 N2 Ni1 -1.0(3)
C8 C9 C10 C11 0.0(5)
C8 N1 Ni1 N2 2.6(2)
C8 N1 Ni1 O1 179.5(2)
Ni1 N1 C8 C13 -3.8(3)
Ni1 N1 C8 C9 175.4(3)
Br1 C4 C3 C2 179.8(2)
C23D C21D C17D C16D 126.9(3)
C23D C21D C17D C18D -55.9(4)
C15D C20D C19D C18D -4.1(5)
C15D C20D O2D Ni1D -1.2(5)
C15D C14D N2D C13D -179.3(3)
C15D C14D N2D Ni1D -2.8(5)
C15D C16D C17D C21D 175.3(3)
C15D C16D C17D C18D -1.9(5)
C1D C2D C3D C4D -1.8(5)
C1D O1D Ni1D N1D -3.4(3)
C1D O1D Ni1D O2D 175.5(3)
C12D C13D C8D C9D -0.1(5)
C12D C13D C8D N1D 178.3(3)
C12D C13D N2D C14D -1.4(5)
C12D C13D N2D Ni1D -178.4(3)
C20D C15D C14D N2D -1.8(5)
C20D C15D C16D C17D -1.3(5)
C20D C19D C18D C17D 1.0(5)
C20D O2D Ni1D N2D -2.3(3)
C20D O2D Ni1D O1D 174.8(3)
C2D C1D C6D C7D 179.9(3)
C2D C1D C6D C5D -0.5(5)
C2D C1D O1D Ni1D -177.1(2)
C7D N1D Ni1D N2D 178.7(3)
C7D N1D Ni1D O1D 1.6(3)
C14D C15D C20D C19D -175.8(3)
C14D C15D C20D O2D 3.9(5)
C14D C15D C16D C17D 178.8(3)
C14D N2D Ni1D N1D -176.9(3)
C14D N2D Ni1D O2D 4.2(3)
C16D C15D C20D C19D 4.2(5)
C16D C15D C20D O2D -176.1(3)
C16D C15D C14D N2D 178.1(3)
C16D C17D C18D C19D 2.1(5)
C13D C12D C11D C10D 0.4(5)
C13D C8D C9D C10D -0.1(5)
C13D C8D N1D C7D -178.5(3)
C13D C8D N1D Ni1D 0.5(3)
C13D N2D Ni1D N1D -0.1(2)
C13D N2D Ni1D O2D -179.1(2)
C5D C4D C3D C2D 0.8(5)
C4D C5D C6D C1D -0.5(5)
C4D C5D C6D C7D 179.1(3)
C8D C13D N2D C14D 177.4(3)
C8D C13D N2D Ni1D 0.4(3)
C8D C9D C10D C11D 0.4(5)
C8D N1D Ni1D N2D -0.3(2)
C8D N1D Ni1D O1D -177.3(2)
C9D C8D N1D C7D -0.2(5)
C9D C8D N1D Ni1D 178.8(3)
C9D C10D C11D C12D -0.5(5)
C11D C12D C13D C8D -0.1(5)
C11D C12D C13D N2D 178.6(3)
C21D C17D C18D C19D -175.3(3)
C6D C1D C2D C3D 1.7(5)
C6D C1D O1D Ni1D 3.2(4)
C6D C7D N1D C8D 179.2(3)
C6D C7D N1D Ni1D 0.4(5)
C6D C5D C4D C3D 0.4(5)
C6D C5D C4D Br1D 179.9(2)
C19D C20D O2D Ni1D 178.5(2)
C22D C21D C17D C16D 5.0(4)
C22D C21D C17D C18D -177.8(3)
C24D C21D C17D C16D -113.8(3)
C24D C21D C17D C18D 63.4(4)
N1D C7D C6D C1D -1.5(5)
N1D C7D C6D C5D 179.0(3)
N1D C8D C9D C10D -178.2(3)
N2D C13D C8D C9D -178.9(3)
N2D C13D C8D N1D -0.6(4)
O1D C1D C2D C3D -178.0(3)
O1D C1D C6D C7D -0.4(5)
O1D C1D C6D C5D 179.1(3)
O2D C20D C19D C18D 176.2(3)
Br1D C4D C3D C2D -178.8(3)
C5C C6C C1C C2C -1.0(5)
C5C C6C C1C O1C 179.5(3)
C8C C9C C10C C11C -1.8(5)
C8C C13C N2C C14C 174.0(3)
C8C C13C N2C Ni1C -2.4(3)
C8C N1C Ni1C N2C -0.2(2)
C8C N1C Ni1C O1C -178.2(2)
C12C C11C C10C C9C 2.1(5)
C12C C13C N2C C14C -7.3(5)
C12C C13C N2C Ni1C 176.4(3)
C16C C17C C18C C19C 2.7(5)
C16C C17C C21C C23C 109.3(4)
C16C C17C C21C C24C -127.6(4)
C16C C17C C21C C22C -12.6(5)
C7C C6C C1C C2C 176.9(3)
C7C C6C C1C O1C -2.6(5)
C7C N1C Ni1C N2C -177.6(3)
C7C N1C Ni1C O1C 4.3(3)
C11C C12C C13C C8C -2.0(5)
C11C C12C C13C N2C 179.3(3)
C9C C8C C13C C12C 2.3(5)
C9C C8C C13C N2C -178.9(3)
C9C C8C N1C C7C -2.4(5)
C9C C8C N1C Ni1C -180.0(3)
C6C C5C C4C C3C 0.3(5)
C6C C5C C4C Br1C -177.9(2)
C6C C7C N1C C8C -178.2(3)
C6C C7C N1C Ni1C -0.9(5)
C6C C1C C2C C3C 1.2(5)
C6C C1C O1C Ni1C 8.1(5)
C1C O1C Ni1C N1C -7.9(3)
C1C O1C Ni1C O2C 170.3(3)
C14C N2C Ni1C N1C -174.7(3)
C14C N2C Ni1C O2C 7.0(3)
C20C C19C C18C C17C 0.5(5)
C20C O2C Ni1C N2C -0.2(3)
C20C O2C Ni1C O1C 177.8(3)
C15C C16C C17C C18C -1.2(5)
C15C C16C C17C C21C -179.3(3)
C15C C14C N2C C13C 175.9(3)
C15C C14C N2C Ni1C -8.2(5)
C15C C20C C19C C18C -5.0(5)
C15C C20C O2C Ni1C -5.8(5)
C13C C8C C9C C10C -0.4(5)
C13C C8C N1C C7C 176.5(3)
C13C C8C N1C Ni1C -1.1(3)
C13C C12C C11C C10C -0.1(5)
C13C N2C Ni1C N1C 1.4(2)
C13C N2C Ni1C O2C -176.8(2)
C17C C16C C15C C14C 174.9(3)
C17C C16C C15C C20C -3.5(5)
C4C C5C C6C C7C -177.7(3)
C4C C5C C6C C1C 0.3(5)
C4C C3C C2C C1C -0.6(5)
C19C C20C C15C C16C 6.4(5)
C19C C20C C15C C14C -171.9(3)
C19C C20C O2C Ni1C 172.3(2)
C18C C17C C21C C23C -68.8(4)
C18C C17C C21C C24C 54.4(4)
C18C C17C C21C C22C 169.4(3)
C2C C1C O1C Ni1C -171.4(2)
C2C C3C C4C C5C -0.2(5)
C2C C3C C4C Br1C 178.1(3)
C21C C17C C18C C19C -179.1(3)
N2C C14C C15C C16C -177.2(3)
N2C C14C C15C C20C 1.2(5)
N1C C8C C9C C10C 178.4(3)
N1C C8C C13C C12C -176.6(3)
N1C C8C C13C N2C 2.2(4)
N1C C7C C6C C5C 176.9(3)
N1C C7C C6C C1C -1.1(5)
O1C C1C C2C C3C -179.3(3)
O2C C20C C15C C16C -175.5(3)
O2C C20C C15C C14C 6.2(5)
O2C C20C C19C C18C 176.8(3)
